data_7018969
loop_
_publ_author_name
'Kober, Ewa'
'Nerkowski, Tomasz'
'Janas, Zofia'
'Jerzykiewicz, Lucjan B.'

_publ_section_title
;
 Vanadate complexes bearing an imidazolidine-bridged bis(aryloxido)
 ligand: synthesis and solid state and solution structure.
;
_journal_issue 17
_journal_name_full 'Dalton transactions (Cambridge, England : 2003)'
_journal_page_first 5188
_journal_page_last 5192
_journal_paper_doi 10.1039/c2dt30153a
_journal_volume 41
_journal_year 2012
_chemical_formula_moiety 'C33 H52 N2 O2'
_chemical_formula_sum 'C33 H52 N2 O2'
_chemical_formula_weight 508.77
_chemical_name_systematic
;
?
;
_space_group_IT_number 2
_symmetry_cell_setting triclinic
_symmetry_Int_Tables_number 2
_symmetry_space_group_name_Hall '-P 1'
_symmetry_space_group_name_H-M 'P -1'
_atom_sites_solution_hydrogens geom
_atom_sites_solution_primary direct
_atom_sites_solution_secondary difmap
_audit_creation_method SHELXL-97
_cell_angle_alpha 98.79(5)
_cell_angle_beta 96.86(5)
_cell_angle_gamma 93.90(5)
_cell_formula_units_Z 2
_cell_length_a 6.492(3)
_cell_length_b 11.653(5)
_cell_length_c 22.139(9)
_cell_measurement_reflns_used 4722
_cell_measurement_temperature 100(2)
_cell_measurement_theta_max 37
_cell_measurement_theta_min 3
_cell_volume 1637.0(13)
_computing_cell_refinement 'Kuma KM4 software 1996'
_computing_data_collection 'Kuma KM4 software 1996'
_computing_data_reduction 'Kuma KM4 software 1996'
_computing_molecular_graphics 'SHELXTL-NT V5.1, Bruker AXS 1999'
_computing_publication_material 'SHELXTL-NT V5.1, Bruker AXS 1999'
_computing_structure_refinement 'SHELXTL-NT V5.1, Bruker AXS 1999'
_computing_structure_solution 'SHELXTL-NT V5.1, Bruker AXS 1999'
_diffrn_ambient_temperature 100(2)
_diffrn_measured_fraction_theta_full 0.998
_diffrn_measured_fraction_theta_max 0.997
_diffrn_measurement_device_type 'Kuma KM-4 CCD kappa-axis diffractometer'
_diffrn_measurement_method \OMEGA
_diffrn_radiation_monochromator graphite
_diffrn_radiation_source 'fine-focus sealed tube'
_diffrn_radiation_type MoK\a
_diffrn_radiation_wavelength 0.71073
_diffrn_reflns_av_R_equivalents 0.0434
_diffrn_reflns_av_sigmaI/netI 0.0751
_diffrn_reflns_limit_h_max 8
_diffrn_reflns_limit_h_min -8
_diffrn_reflns_limit_k_max 14
_diffrn_reflns_limit_k_min -15
_diffrn_reflns_limit_l_max 28
_diffrn_reflns_limit_l_min -28
_diffrn_reflns_number 18377
_diffrn_reflns_theta_full 25.50
_diffrn_reflns_theta_max 27.50
_diffrn_reflns_theta_min 2.79
_exptl_absorpt_coefficient_mu 0.063
_exptl_absorpt_correction_T_max 0.9906
_exptl_absorpt_correction_T_min 0.9826
_exptl_absorpt_correction_type analytical
_exptl_absorpt_process_details
;
CrysAlis RED, Oxford Diffraction Ltd.,
Version 1.171.33.42 (release 29-05-2009 CrysAlis171 .NET)
(compiled May 29 2009,17:40:42)
Empirical absorption correction using spherical harmonics,
implemented in SCALE3 ABSPACK scaling algorithm.
;
_exptl_crystal_colour COLOURLESS
_exptl_crystal_density_diffrn 1.032
_exptl_crystal_density_method 'not measured'
_exptl_crystal_description PLATE
_exptl_crystal_F_000 560
_exptl_crystal_size_max 0.28
_exptl_crystal_size_mid 0.18
_exptl_crystal_size_min 0.15
_refine_diff_density_max 0.420
_refine_diff_density_min -0.277
_refine_diff_density_rms 0.051
_refine_ls_extinction_method none
_refine_ls_goodness_of_fit_ref 1.068
_refine_ls_hydrogen_treatment mixed
_refine_ls_matrix_type full
_refine_ls_number_parameters 457
_refine_ls_number_reflns 7505
_refine_ls_number_restraints 2
_refine_ls_restrained_S_all 1.068
_refine_ls_R_factor_all 0.1199
_refine_ls_R_factor_gt 0.0635
_refine_ls_shift/su_max 0.000
_refine_ls_shift/su_mean 0.000
_refine_ls_structure_factor_coef Fsqd
_refine_ls_weighting_details 'calc w=1/[\s^2^(Fo^2^)+(0.0618P)^2^+0.0000P] where P=(Fo^2^+2Fc^2^)/3'
_refine_ls_weighting_scheme calc
_refine_ls_wR_factor_gt 0.1362
_refine_ls_wR_factor_ref 0.1488
_reflns_number_gt 4042
_reflns_number_total 7505
_reflns_threshold_expression >2sigma(I)
_cod_data_source_file c2dt30153a.txt
_cod_data_source_block zj30
_cod_depositor_comments
;
The following automatic conversions were performed:

'_exptl_absorpt_correction_type' value 'ANALYTICAL' changed to
'analytical' according to
/home/saulius/struct/CIF-dictionaries/cif_core.dic dictionary named
'cif_core.dic' version 2.4.1 from
2010-06-29.

'_refine_ls_hydrogen_treatment' value 'MIXED' changed to
'mixed' according to
/home/saulius/struct/CIF-dictionaries/cif_core.dic dictionary named
'cif_core.dic' version 2.4.1 from 2010-06-29.

Automatic conversion script
Id: cif_fix_values 1715 2011-07-08 13:25:40Z adriana 
;
_cod_original_sg_symbol_H-M P-1
_cod_database_code 7018969

loop_
_symmetry_equiv_pos_as_xyz
'x, y, z'
'-x, -y, -z'

loop_
_atom_site_label
_atom_site_type_symbol
_atom_site_fract_x
_atom_site_fract_y
_atom_site_fract_z
_atom_site_U_iso_or_equiv
_atom_site_adp_type
_atom_site_occupancy
_atom_site_symmetry_multiplicity
_atom_site_calc_flag
_atom_site_refinement_flags
_atom_site_disorder_assembly
_atom_site_disorder_group
O2 O 0.2768(2) 0.74712(11) 0.47742(6) 0.0373(3) Uani 1 1 d D . .
H2 H 0.370(2) 0.7196(18) 0.4576(9) 0.056 Uiso 1 1 d D . .
O1 O 1.2056(2) 0.54280(12) 0.36869(6) 0.0380(3) Uani 1 1 d D . .
H1 H 1.110(2) 0.5436(19) 0.3913(8) 0.057 Uiso 1 1 d D . .
N1 N 0.8263(2) 0.54575(13) 0.40488(7) 0.0297(4) Uani 1 1 d . . .
N2 N 0.6669(2) 0.70426(13) 0.45253(7) 0.0288(4) Uani 1 1 d . . .
C21 C 0.3813(3) 0.82415(16) 0.52652(9) 0.0313(4) Uani 1 1 d . C .
C6 C 1.1026(3) 0.51779(16) 0.30984(9) 0.0314(4) Uani 1 1 d . D .
C20 C 0.5889(3) 0.86740(15) 0.52690(8) 0.0288(4) Uani 1 1 d . . .
C5 C 0.8904(3) 0.47813(16) 0.29788(9) 0.0307(4) Uani 1 1 d . . .
C22 C 0.2788(3) 0.85942(17) 0.57640(9) 0.0342(5) Uani 1 1 d . . .
H22 H 0.1377 0.8312 0.5759 0.041 Uiso 1 1 calc R C .
C7 C 1.2113(3) 0.53088(17) 0.26086(9) 0.0348(5) Uani 1 1 d . . .
H7 H 1.3544 0.5587 0.2687 0.042 Uiso 1 1 calc R D .
C25 C 0.6857(3) 0.94349(15) 0.57870(8) 0.0300(4) Uani 1 1 d . C .
H25 H 0.8260 0.9729 0.5790 0.036 Uiso 1 1 calc R . .
C10 C 0.7957(3) 0.45389(16) 0.23666(9) 0.0346(5) Uani 1 1 d . D .
H10 H 0.6516 0.4281 0.2287 0.042 Uiso 1 1 calc R . .
C23 C 0.3795(3) 0.93556(16) 0.62717(9) 0.0333(5) Uani 1 1 d . C .
H23 H 0.3052 0.9590 0.6608 0.040 Uiso 1 1 calc R . .
C8 C 1.1146(3) 0.50407(17) 0.20092(9) 0.0376(5) Uani 1 1 d . D .
H8 H 1.1942 0.5118 0.1682 0.045 Uiso 1 1 calc R . .
C24 C 0.5871(3) 0.97882(15) 0.63035(8) 0.0294(4) Uani 1 1 d . . .
C9 C 0.9031(3) 0.46580(17) 0.18680(9) 0.0352(5) Uani 1 1 d . . .
C26 C 0.7012(3) 1.05783(16) 0.68802(8) 0.0322(5) Uani 1 1 d . A .
C11 C 0.7950(3) 0.43892(19) 0.11991(9) 0.0434(5) Uani 1 1 d . B .
C27A C 0.5571(6) 1.1125(4) 0.7309(2) 0.0485(12) Uani 0.570(4) 1 d P A 1
H27A H 0.6390 1.1670 0.7648 0.073 Uiso 0.570(4) 1 calc PR A 1
H27B H 0.4821 1.0513 0.7477 0.073 Uiso 0.570(4) 1 calc PR A 1
H27C H 0.4569 1.1546 0.7081 0.073 Uiso 0.570(4) 1 calc PR A 1
C29A C 0.8694(5) 0.9917(3) 0.72184(16) 0.0366(10) Uani 0.570(4) 1 d P A 1
H29A H 0.9710 0.9716 0.6928 0.044 Uiso 0.570(4) 1 calc PR A 1
H29B H 0.9445 1.0485 0.7566 0.044 Uiso 0.570(4) 1 calc PR A 1
C28A C 0.8282(8) 1.1609(4) 0.66808(19) 0.0482(12) Uani 0.570(4) 1 d P A 1
H28A H 0.9055 1.2102 0.7047 0.072 Uiso 0.570(4) 1 calc PR A 1
H28B H 0.7327 1.2072 0.6464 0.072 Uiso 0.570(4) 1 calc PR A 1
H28C H 0.9261 1.1300 0.6406 0.072 Uiso 0.570(4) 1 calc PR A 1
C28B C 0.9174(8) 1.1012(5) 0.6805(2) 0.0401(14) Uani 0.430(4) 1 d P A 2
H28D H 0.9127 1.1414 0.6446 0.060 Uiso 0.430(4) 1 calc PR A 2
H28E H 1.0026 1.0352 0.6744 0.060 Uiso 0.430(4) 1 calc PR A 2
H28F H 0.9784 1.1555 0.7176 0.060 Uiso 0.430(4) 1 calc PR A 2
C29B C 0.6949(7) 0.9986(4) 0.7460(2) 0.0366(13) Uani 0.430(4) 1 d P A 2
H29C H 0.5469 0.9809 0.7508 0.044 Uiso 0.430(4) 1 calc PR A 2
H29D H 0.7569 1.0562 0.7824 0.044 Uiso 0.430(4) 1 calc PR A 2
C27B C 0.5732(9) 1.1666(5) 0.6997(3) 0.0452(15) Uani 0.430(4) 1 d P A 2
H27D H 0.6356 1.2172 0.7379 0.068 Uiso 0.430(4) 1 calc PR A 2
H27E H 0.4291 1.1407 0.7033 0.068 Uiso 0.430(4) 1 calc PR A 2
H27F H 0.5750 1.2099 0.6651 0.068 Uiso 0.430(4) 1 calc PR A 2
C12A C 0.6592(7) 0.3177(4) 0.11100(18) 0.0599(12) Uani 0.647(4) 1 d P B 3
H12A H 0.5512 0.3236 0.1384 0.090 Uiso 0.647(4) 1 calc PR B 3
H12B H 0.7490 0.2570 0.1210 0.090 Uiso 0.647(4) 1 calc PR B 3
H12C H 0.5936 0.2974 0.0681 0.090 Uiso 0.647(4) 1 calc PR B 3
C13A C 0.9397(6) 0.4263(5) 0.07280(17) 0.0638(14) Uani 0.647(4) 1 d P B 3
H13A H 0.8596 0.4113 0.0316 0.096 Uiso 0.647(4) 1 calc PR B 3
H13B H 1.0237 0.3611 0.0784 0.096 Uiso 0.647(4) 1 calc PR B 3
H13C H 1.0315 0.4983 0.0773 0.096 Uiso 0.647(4) 1 calc PR B 3
C14A C 0.6254(5) 0.5270(3) 0.10819(15) 0.0450(10) Uani 0.647(4) 1 d P B 3
H14A H 0.5278 0.5225 0.1390 0.054 Uiso 0.647(4) 1 calc PR B 3
H14B H 0.5449 0.4980 0.0672 0.054 Uiso 0.647(4) 1 calc PR B 3
C12B C 0.5835(10) 0.3873(7) 0.1128(3) 0.0453(19) Uani 0.353(4) 1 d P B 4
H12D H 0.5329 0.3632 0.0689 0.068 Uiso 0.353(4) 1 calc PR B 4
H12E H 0.4950 0.4444 0.1310 0.068 Uiso 0.353(4) 1 calc PR B 4
H12F H 0.5788 0.3191 0.1338 0.068 Uiso 0.353(4) 1 calc PR B 4
C13B C 0.9335(12) 0.3444(8) 0.0860(3) 0.054(2) Uani 0.353(4) 1 d P B 4
H13D H 0.9242 0.2730 0.1043 0.081 Uiso 0.353(4) 1 calc PR B 4
H13E H 1.0791 0.3767 0.0914 0.081 Uiso 0.353(4) 1 calc PR B 4
H13F H 0.8809 0.3263 0.0420 0.081 Uiso 0.353(4) 1 calc PR B 4
C14B C 0.8283(8) 0.5473(5) 0.0860(2) 0.0359(17) Uani 0.353(4) 1 d P B 4
H14C H 0.7857 0.5222 0.0412 0.043 Uiso 0.353(4) 1 calc PR B 4
H14D H 0.9787 0.5736 0.0921 0.043 Uiso 0.353(4) 1 calc PR B 4
C30 C 0.8119(4) 0.8786(2) 0.74832(11) 0.0587(7) Uiso 1 1 d . . .
C15 C 0.6962(5) 0.6600(2) 0.11021(12) 0.0588(7) Uiso 1 1 d . . .
C31A C 0.769(3) 0.899(2) 0.8235(5) 0.113(7) Uani 0.249(6) 1 d P A 5
H31A H 0.6319 0.9273 0.8267 0.170 Uiso 0.249(6) 1 calc PR A 5
H31B H 0.8768 0.9561 0.8479 0.170 Uiso 0.249(6) 1 calc PR A 5
H31C H 0.7750 0.8246 0.8391 0.170 Uiso 0.249(6) 1 calc PR A 5
C32A C 1.003(2) 0.8662(14) 0.7379(8) 0.101(5) Uiso 0.249(6) 1 d P A 5
H32A H 1.0725 0.8244 0.7687 0.152 Uiso 0.249(6) 1 calc PR A 5
H32B H 1.0781 0.9431 0.7406 0.152 Uiso 0.249(6) 1 calc PR A 5
H32C H 1.0032 0.8217 0.6966 0.152 Uiso 0.249(6) 1 calc PR A 5
C33A C 0.6518(15) 0.7829(7) 0.7160(4) 0.043(3) Uani 0.249(6) 1 d P A 5
H33A H 0.6756 0.7111 0.7327 0.064 Uiso 0.249(6) 1 calc PR A 5
H33B H 0.6632 0.7698 0.6717 0.064 Uiso 0.249(6) 1 calc PR A 5
H33C H 0.5123 0.8053 0.7223 0.064 Uiso 0.249(6) 1 calc PR A 5
C31B C 0.6638(13) 0.8526(6) 0.7859(4) 0.179(4) Uani 0.751(6) 1 d P A 6
H31D H 0.5285 0.8297 0.7607 0.268 Uiso 0.751(6) 1 calc PR A 6
H31E H 0.6528 0.9214 0.8165 0.268 Uiso 0.751(6) 1 calc PR A 6
H31F H 0.7060 0.7883 0.8071 0.268 Uiso 0.751(6) 1 calc PR A 6
C32B C 1.0311(7) 0.8645(6) 0.7810(2) 0.138(3) Uani 0.751(6) 1 d P A 6
H32D H 1.0911 0.9396 0.8049 0.206 Uiso 0.751(6) 1 calc PR A 6
H32E H 1.1210 0.8381 0.7500 0.206 Uiso 0.751(6) 1 calc PR A 6
H32F H 1.0199 0.8070 0.8086 0.206 Uiso 0.751(6) 1 calc PR A 6
C33B C 0.7901(7) 0.7812(3) 0.6889(2) 0.0757(15) Uani 0.751(6) 1 d P A 6
H33D H 0.8056 0.7049 0.7015 0.114 Uiso 0.751(6) 1 calc PR A 6
H33E H 0.8986 0.7980 0.6635 0.114 Uiso 0.751(6) 1 calc PR A 6
H33F H 0.6527 0.7806 0.6650 0.114 Uiso 0.751(6) 1 calc PR A 6
C16A C 0.765(2) 0.7162(14) 0.1783(7) 0.085(4) Uani 0.63(2) 1 d P B 11
H16A H 0.7591 0.8008 0.1824 0.127 Uiso 0.63(2) 1 calc PR B 11
H16B H 0.9073 0.6986 0.1911 0.127 Uiso 0.63(2) 1 calc PR B 11
H16C H 0.6708 0.6847 0.2044 0.127 Uiso 0.63(2) 1 calc PR B 11
C17A C 0.7971(12) 0.7243(13) 0.0585(3) 0.091(4) Uani 0.63(2) 1 d P B 11
H17A H 0.7390 0.6842 0.0172 0.137 Uiso 0.63(2) 1 calc PR B 11
H17B H 0.9486 0.7214 0.0640 0.137 Uiso 0.63(2) 1 calc PR B 11
H17C H 0.7641 0.8057 0.0633 0.137 Uiso 0.63(2) 1 calc PR B 11
C18A C 0.4695(11) 0.7105(10) 0.0985(4) 0.063(2) Uani 0.63(2) 1 d P B 11
H18A H 0.3961 0.6721 0.0585 0.095 Uiso 0.63(2) 1 calc PR B 11
H18B H 0.4884 0.7948 0.0987 0.095 Uiso 0.63(2) 1 calc PR B 11
H18C H 0.3875 0.6952 0.1313 0.095 Uiso 0.63(2) 1 calc PR B 11
C16B C 0.829(3) 0.724(2) 0.1687(10) 0.046(4) Uani 0.37(2) 1 d P B 12
H16D H 0.8035 0.8069 0.1742 0.069 Uiso 0.37(2) 1 calc PR B 12
H16E H 0.9763 0.7163 0.1652 0.069 Uiso 0.37(2) 1 calc PR B 12
H16F H 0.7912 0.6906 0.2043 0.069 Uiso 0.37(2) 1 calc PR B 12
C17B C 0.831(3) 0.6813(11) 0.0761(12) 0.109(6) Uani 0.37(2) 1 d P B 12
H17D H 0.7693 0.6631 0.0328 0.163 Uiso 0.37(2) 1 calc PR B 12
H17E H 0.9478 0.6334 0.0830 0.163 Uiso 0.37(2) 1 calc PR B 12
H17F H 0.8825 0.7640 0.0860 0.163 Uiso 0.37(2) 1 calc PR B 12
C18B C 0.5024(17) 0.650(2) 0.0997(8) 0.091(4) Uani 0.37(2) 1 d P B 12
H18D H 0.4528 0.7265 0.0952 0.136 Uiso 0.37(2) 1 calc PR B 12
H18E H 0.4446 0.6216 0.1341 0.136 Uiso 0.37(2) 1 calc PR B 12
H18F H 0.4574 0.5951 0.0616 0.136 Uiso 0.37(2) 1 calc PR B 12
C19 C 0.7022(3) 0.83124(15) 0.47230(8) 0.0313(4) Uani 1 1 d . C 12
H19A H 0.6513 0.8716 0.4379 0.038 Uiso 1 1 calc R C 12
H19B H 0.8532 0.8539 0.4837 0.038 Uiso 1 1 calc R C 12
C4 C 0.7715(3) 0.45510(17) 0.35005(8) 0.0340(5) Uani 1 1 d . D 12
H4A H 0.6202 0.4519 0.3361 0.041 Uiso 1 1 calc R D 12
H4B H 0.8020 0.3783 0.3612 0.041 Uiso 1 1 calc R D 12
C3 C 0.7505(3) 0.63572(16) 0.49893(8) 0.0306(4) Uani 1 1 d . C 12
H3A H 0.6628 0.6356 0.5326 0.037 Uiso 1 1 calc R C 12
H3B H 0.8955 0.6644 0.5166 0.037 Uiso 1 1 calc R C 12
C2 C 0.7393(3) 0.51708(16) 0.45963(8) 0.0325(4) Uani 1 1 d . C 12
H2A H 0.8244 0.4635 0.4804 0.039 Uiso 1 1 calc R C 12
H2B H 0.5939 0.4818 0.4490 0.039 Uiso 1 1 calc R C 12
C1 C 0.7570(3) 0.66148(16) 0.39612(9) 0.0344(5) Uani 1 1 d . C 12
H1A H 0.8763 0.7152 0.3911 0.041 Uiso 1 1 calc R C 12
H1B H 0.6514 0.6542 0.3593 0.041 Uiso 1 1 calc R C 12

loop_
_atom_site_aniso_label
_atom_site_aniso_U_11
_atom_site_aniso_U_22
_atom_site_aniso_U_33
_atom_site_aniso_U_23
_atom_site_aniso_U_13
_atom_site_aniso_U_12
O2 0.0254(8) 0.0402(8) 0.0436(9) -0.0005(7) 0.0031(6) 0.0012(6)
O1 0.0251(8) 0.0475(9) 0.0407(9) 0.0042(7) 0.0057(6) 0.0031(6)
N1 0.0271(9) 0.0292(9) 0.0333(9) 0.0059(7) 0.0061(7) 0.0004(7)
N2 0.0260(8) 0.0301(9) 0.0312(9) 0.0065(7) 0.0054(7) 0.0017(7)
C21 0.0252(10) 0.0300(10) 0.0374(11) 0.0053(9) -0.0013(8) 0.0031(8)
C6 0.0278(11) 0.0304(11) 0.0354(11) 0.0022(8) 0.0036(9) 0.0061(8)
C20 0.0253(10) 0.0272(10) 0.0355(11) 0.0097(8) 0.0040(8) 0.0040(8)
C5 0.0253(10) 0.0289(10) 0.0377(11) 0.0025(8) 0.0076(8) 0.0014(8)
C22 0.0215(10) 0.0371(11) 0.0440(12) 0.0061(9) 0.0052(9) 0.0032(8)
C7 0.0209(10) 0.0400(12) 0.0440(12) 0.0043(9) 0.0084(9) 0.0043(8)
C25 0.0254(10) 0.0268(10) 0.0395(11) 0.0109(9) 0.0039(8) 0.0025(8)
C10 0.0255(10) 0.0346(11) 0.0420(12) 0.0012(9) 0.0052(9) 0.0006(8)
C23 0.0295(11) 0.0339(11) 0.0389(11) 0.0071(9) 0.0088(9) 0.0085(9)
C8 0.0285(11) 0.0481(13) 0.0393(12) 0.0082(10) 0.0125(9) 0.0094(9)
C24 0.0281(10) 0.0256(10) 0.0356(11) 0.0079(8) 0.0042(8) 0.0049(8)
C9 0.0283(11) 0.0417(12) 0.0356(11) 0.0033(9) 0.0073(9) 0.0050(9)
C26 0.0302(11) 0.0320(11) 0.0339(11) 0.0043(9) 0.0032(8) 0.0022(8)
C11 0.0391(13) 0.0540(14) 0.0354(12) -0.0003(10) 0.0073(10) 0.0045(10)
C27A 0.046(2) 0.047(3) 0.048(3) -0.006(2) -0.003(2) 0.014(2)
C29A 0.033(2) 0.039(2) 0.037(2) 0.0049(16) 0.0055(16) 0.0000(16)
C28A 0.067(3) 0.032(2) 0.041(2) 0.0055(19) -0.002(2) -0.010(2)
C28B 0.040(3) 0.038(3) 0.038(3) 0.003(2) 0.000(2) -0.012(2)
C29B 0.023(2) 0.043(3) 0.043(3) 0.005(2) 0.005(2) 0.001(2)
C27B 0.052(3) 0.032(3) 0.048(4) 0.002(3) 0.001(3) 0.006(3)
C12A 0.067(3) 0.062(3) 0.043(2) -0.008(2) -0.003(2) -0.001(2)
C13A 0.048(2) 0.104(4) 0.037(2) -0.003(3) 0.0106(18) 0.017(3)
C14A 0.0302(19) 0.064(2) 0.0384(19) 0.0057(16) -0.0003(14) -0.0015(16)
C12B 0.039(4) 0.057(5) 0.037(4) 0.001(3) 0.007(3) -0.004(3)
C13B 0.064(5) 0.059(5) 0.037(4) -0.005(4) 0.012(3) 0.019(4)
C14B 0.025(3) 0.053(4) 0.030(3) 0.008(3) 0.006(2) 0.004(3)
C31A 0.115(14) 0.18(2) 0.030(7) -0.019(8) 0.021(7) -0.029(11)
C33A 0.040(6) 0.032(5) 0.061(7) 0.022(4) 0.006(5) 0.007(4)
C31B 0.194(9) 0.143(6) 0.207(9) -0.030(6) 0.158(8) -0.032(5)
C32B 0.067(3) 0.285(9) 0.066(3) 0.054(4) -0.013(2) 0.037(4)
C33B 0.071(3) 0.065(3) 0.105(3) 0.049(2) 0.012(2) 0.024(2)
C16A 0.079(9) 0.072(6) 0.087(9) -0.018(5) -0.031(5) 0.039(6)
C17A 0.061(4) 0.162(10) 0.065(4) 0.039(5) 0.030(3) 0.017(5)
C18A 0.042(3) 0.079(5) 0.068(3) 0.022(3) -0.012(2) 0.007(3)
C16B 0.062(10) 0.038(5) 0.035(5) -0.004(3) 0.006(6) 0.009(6)
C17B 0.116(12) 0.052(7) 0.177(18) 0.054(7) 0.048(12) 0.010(6)
C18B 0.047(6) 0.081(10) 0.143(10) 0.003(8) 0.019(6) 0.021(6)
C19 0.0287(11) 0.0315(11) 0.0341(11) 0.0068(8) 0.0048(8) 0.0011(8)
C4 0.0274(11) 0.0343(11) 0.0390(11) 0.0030(9) 0.0057(9) -0.0014(8)
C3 0.0265(10) 0.0330(11) 0.0344(11) 0.0102(9) 0.0065(8) 0.0019(8)
C2 0.0276(10) 0.0348(11) 0.0371(11) 0.0114(9) 0.0068(8) 0.0013(8)
C1 0.0369(12) 0.0330(11) 0.0345(11) 0.0075(9) 0.0066(9) 0.0040(9)

loop_
_atom_type_symbol
_atom_type_description
_atom_type_scat_dispersion_real
_atom_type_scat_dispersion_imag
_atom_type_scat_source
C C 0.0033 0.0016 'International Tables Vol C Tables 4.2.6.8 and 6.1.1.4'
H H 0.0000 0.0000 'International Tables Vol C Tables 4.2.6.8 and 6.1.1.4'
N N 0.0061 0.0033 'International Tables Vol C Tables 4.2.6.8 and 6.1.1.4'
O O 0.0106 0.0060 'International Tables Vol C Tables 4.2.6.8 and 6.1.1.4'

loop_
_geom_angle_atom_site_label_1
_geom_angle_atom_site_label_2
_geom_angle_atom_site_label_3
_geom_angle
C21 O2 H2 105.3(16)
C6 O1 H1 104.3(16)
C2 N1 C4 113.47(15)
C2 N1 C1 105.89(14)
C4 N1 C1 113.84(15)
C3 N2 C19 114.13(15)
C3 N2 C1 105.56(14)
C19 N2 C1 113.98(15)
O2 C21 C22 118.88(17)
O2 C21 C20 121.52(17)
C22 C21 C20 119.61(18)
O1 C6 C7 119.13(17)
O1 C6 C5 121.76(17)
C7 C6 C5 119.11(18)
C25 C20 C21 118.25(17)
C25 C20 C19 121.46(17)
C21 C20 C19 120.29(17)
C10 C5 C6 118.64(17)
C10 C5 C4 120.98(17)
C6 C5 C4 120.27(17)
C21 C22 C23 120.67(18)
C21 C22 H22 119.7
C23 C22 H22 119.7
C8 C7 C6 120.92(18)
C8 C7 H7 119.5
C6 C7 H7 119.5
C20 C25 C24 123.37(18)
C20 C25 H25 118.3
C24 C25 H25 118.3
C9 C10 C5 122.97(18)
C9 C10 H10 118.5
C5 C10 H10 118.5
C22 C23 C24 121.88(17)
C22 C23 H23 119.1
C24 C23 H23 119.1
C7 C8 C9 122.00(18)
C7 C8 H8 119.0
C9 C8 H8 119.0
C23 C24 C25 116.20(18)
C23 C24 C26 121.66(17)
C25 C24 C26 122.13(17)
C10 C9 C8 116.34(18)
C10 C9 C11 121.90(18)
C8 C9 C11 121.76(18)
C28B C26 C27A 128.6(3)
C28B C26 C24 113.3(2)
C27A C26 C24 113.7(2)
C28B C26 C29B 112.5(3)
C27A C26 C29B 67.5(3)
C24 C26 C29B 111.2(2)
C27A C26 C28A 106.2(3)
C24 C26 C28A 109.1(2)
C29B C26 C28A 138.0(3)
C28B C26 C29A 68.1(3)
C27A C26 C29A 112.3(3)
C24 C26 C29A 110.48(19)
C29B C26 C29A 49.8(2)
C28A C26 C29A 104.4(3)
C28B C26 C27B 107.6(3)
C24 C26 C27B 106.7(2)
C29B C26 C27B 105.2(3)
C28A C26 C27B 73.6(3)
C29A C26 C27B 141.0(3)
C12B C11 C13A 126.3(3)
C12B C11 C9 114.7(3)
C13A C11 C9 114.3(2)
C12B C11 C14B 115.2(4)
C13A C11 C14B 64.2(3)
C9 C11 C14B 110.6(3)
C12B C11 C14A 66.1(4)
C13A C11 C14A 113.7(3)
C9 C11 C14A 110.84(19)
C14B C11 C14A 55.7(2)
C13A C11 C12A 106.1(3)
C9 C11 C12A 108.3(2)
C14B C11 C12A 140.3(3)
C14A C11 C12A 102.7(3)
C12B C11 C13B 108.0(4)
C9 C11 C13B 104.0(3)
C14B C11 C13B 103.0(4)
C14A C11 C13B 143.8(3)
C12A C11 C13B 74.7(4)
C26 C27A H27A 109.5
C26 C27A H27B 109.5
C26 C27A H27C 109.5
C30 C29A C26 122.2(3)
C30 C29A H29A 106.8
C26 C29A H29A 106.8
C30 C29A H29B 106.8
C26 C29A H29B 106.8
H29A C29A H29B 106.6
C26 C28A H28A 109.5
C26 C28A H28B 109.5
C26 C28A H28C 109.5
C26 C28B H28D 109.5
C26 C28B H28E 109.5
H28D C28B H28E 109.5
C26 C28B H28F 109.5
H28D C28B H28F 109.5
H28E C28B H28F 109.5
C26 C29B C30 118.0(3)
C26 C29B H29C 107.8
C30 C29B H29C 107.8
C26 C29B H29D 107.8
C30 C29B H29D 107.8
H29C C29B H29D 107.2
C26 C27B H27D 109.5
C26 C27B H27E 109.5
H27D C27B H27E 109.5
C26 C27B H27F 109.5
H27D C27B H27F 109.5
H27E C27B H27F 109.5
C11 C12A H12A 109.5
C11 C12A H12B 109.5
C11 C12A H12C 109.5
C11 C13A H13A 109.5
C11 C13A H13B 109.5
C11 C13A H13C 109.5
C11 C14A C15 119.6(2)
C11 C14A H14A 107.4
C15 C14A H14A 107.4
C11 C14A H14B 107.4
C15 C14A H14B 107.4
H14A C14A H14B 107.0
C11 C12B H12D 109.5
C11 C12B H12E 109.5
C11 C12B H12F 109.5
C11 C13B H13D 109.5
C11 C13B H13E 109.5
C11 C13B H13F 109.5
C11 C14B C15 114.2(3)
C11 C14B H14C 108.7
C15 C14B H14C 108.7
C11 C14B H14D 108.7
C15 C14B H14D 108.7
H14C C14B H14D 107.6
C32A C30 C31B 144.0(9)
C32A C30 C33A 116.0(8)
C31B C30 C33A 68.2(5)
C31B C30 C32B 109.0(5)
C33A C30 C32B 127.0(5)
C32A C30 C29A 77.8(8)
C31B C30 C29A 131.9(4)
C33A C30 C29A 124.0(4)
C32B C30 C29A 97.7(3)
C32A C30 C33B 75.8(8)
C31B C30 C33B 109.7(4)
C32B C30 C33B 102.4(3)
C29A C30 C33B 102.2(2)
C32A C30 C29B 124.9(8)
C31B C30 C29B 84.3(4)
C33A C30 C29B 104.6(4)
C32B C30 C29B 128.2(4)
C29A C30 C29B 48.3(2)
C33B C30 C29B 120.1(3)
C32A C30 C31A 116.5(10)
C33A C30 C31A 105.4(7)
C32B C30 C31A 79.0(7)
C29A C30 C31A 115.8(8)
C33B C30 C31A 141.6(8)
C29B C30 C31A 84.1(8)
C18B C15 C17B 130.7(19)
C18B C15 C16B 126.4(9)
C17B C15 C16B 93.5(15)
C18B C15 C16A 109.2(8)
C17B C15 C16A 112.0(16)
C18B C15 C14A 73.7(11)
C17B C15 C14A 115.9(7)
C16B C15 C14A 117.4(9)
C16A C15 C14A 108.4(7)
C17B C15 C18A 118.8(11)
C16B C15 C18A 112.5(10)
C16A C15 C18A 100.1(7)
C14A C15 C18A 99.8(4)
C18B C15 C17A 110.7(13)
C16B C15 C17A 100.1(7)
C16A C15 C17A 116.1(7)
C14A C15 C17A 129.5(5)
C18A C15 C17A 94.9(5)
C18B C15 C14B 119.4(9)
C17B C15 C14B 64.8(6)
C16B C15 C14B 105.0(9)
C16A C15 C14B 114.0(6)
C14A C15 C14B 53.9(2)
C18A C15 C14B 141.6(4)
C17A C15 C14B 85.9(5)
C30 C31A H31A 109.5
C30 C31A H31B 109.5
C30 C31A H31C 109.5
C30 C32A H32A 109.5
C30 C32A H32B 109.5
C30 C32A H32C 109.5
C30 C33A H33A 109.5
C30 C33A H33B 109.5
C30 C33A H33C 109.5
C30 C31B H31D 109.5
C30 C31B H31E 109.5
C30 C31B H31F 109.5
C30 C32B H32D 109.5
C30 C32B H32E 109.5
C30 C32B H32F 109.5
C30 C33B H33D 109.5
C30 C33B H33E 109.5
C30 C33B H33F 109.5
C15 C16A H16A 109.5
C15 C16A H16B 109.5
C15 C16A H16C 109.5
C15 C17A H17A 109.5
C15 C17A H17B 109.5
C15 C17A H17C 109.5
C15 C18A H18A 109.5
C15 C18A H18B 109.5
C15 C18A H18C 109.5
C15 C16B H16D 109.5
C15 C16B H16E 109.5
C15 C16B H16F 109.5
C15 C17B H17D 109.5
C15 C17B H17E 109.5
C15 C17B H17F 109.5
C15 C18B H18D 109.5
C15 C18B H18E 109.5
C15 C18B H18F 109.5
N2 C19 C20 109.88(15)
N2 C19 H19A 109.7
C20 C19 H19A 109.7
N2 C19 H19B 109.7
C20 C19 H19B 109.7
H19A C19 H19B 108.2
N1 C4 C5 111.95(16)
N1 C4 H4A 109.2
C5 C4 H4A 109.2
N1 C4 H4B 109.2
C5 C4 H4B 109.2
H4A C4 H4B 107.9
N2 C3 C2 100.23(15)
N2 C3 H3A 111.7
C2 C3 H3A 111.7
N2 C3 H3B 111.7
C2 C3 H3B 111.7
H3A C3 H3B 109.5
N1 C2 C3 101.52(15)
N1 C2 H2A 111.5
C3 C2 H2A 111.5
N1 C2 H2B 111.5
C3 C2 H2B 111.5
H2A C2 H2B 109.3
N2 C1 N1 105.20(15)
N2 C1 H1A 110.7
N1 C1 H1A 110.7
N2 C1 H1B 110.7
N1 C1 H1B 110.7
H1A C1 H1B 108.8

loop_
_geom_bond_atom_site_label_1
_geom_bond_atom_site_label_2
_geom_bond_distance
O2 C21 1.375(2)
O2 H2 0.841(3)
O1 C6 1.370(2)
O1 H1 0.842(3)
N1 C2 1.470(2)
N1 C4 1.473(2)
N1 C1 1.483(2)
N2 C3 1.471(2)
N2 C19 1.472(2)
N2 C1 1.475(2)
C21 C22 1.380(3)
C21 C20 1.405(3)
C6 C7 1.384(3)
C6 C5 1.404(3)
C20 C25 1.392(3)
C20 C19 1.509(3)
C5 C10 1.398(3)
C5 C4 1.510(3)
C22 C23 1.385(3)
C22 H22 0.9500
C7 C8 1.378(3)
C7 H7 0.9500
C25 C24 1.398(3)
C25 H25 0.9500
C10 C9 1.393(3)
C10 H10 0.9500
C23 C24 1.396(3)
C23 H23 0.9500
C8 C9 1.398(3)
C8 H8 0.9500
C24 C26 1.533(3)
C9 C11 1.538(3)
C26 C28B 1.496(5)
C26 C27A 1.514(4)
C26 C29B 1.552(5)
C26 C28A 1.559(5)
C26 C29A 1.563(4)
C26 C27B 1.568(5)
C11 C12B 1.442(7)
C11 C13A 1.483(4)
C11 C14B 1.580(6)
C11 C14A 1.581(4)
C11 C12A 1.586(5)
C11 C13B 1.621(7)
C27A H27A 0.9800
C27A H27B 0.9800
C27A H27C 0.9800
C29A C30 1.562(4)
C29A H29A 0.9900
C29A H29B 0.9900
C28A H28A 0.9800
C28A H28B 0.9800
C28A H28C 0.9800
C28B H28D 0.9800
C28B H28E 0.9800
C28B H28F 0.9800
C29B C30 1.641(5)
C29B H29C 0.9900
C29B H29D 0.9900
C27B H27D 0.9800
C27B H27E 0.9800
C27B H27F 0.9800
C12A H12A 0.9800
C12A H12B 0.9800
C12A H12C 0.9800
C13A H13A 0.9800
C13A H13B 0.9800
C13A H13C 0.9800
C14A C15 1.579(4)
C14A H14A 0.9900
C14A H14B 0.9900
C12B H12D 0.9800
C12B H12E 0.9800
C12B H12F 0.9800
C13B H13D 0.9800
C13B H13E 0.9800
C13B H13F 0.9800
C14B C15 1.673(6)
C14B H14C 0.9900
C14B H14D 0.9900
C30 C32A 1.304(15)
C30 C31B 1.392(6)
C30 C33A 1.502(9)
C30 C32B 1.548(5)
C30 C33B 1.586(5)
C30 C31A 1.703(12)
C15 C18B 1.246(11)
C15 C17B 1.260(16)
C15 C16B 1.53(3)
C15 C16A 1.548(16)
C15 C18A 1.629(9)
C15 C17A 1.635(10)
C31A H31A 0.9800
C31A H31B 0.9800
C31A H31C 0.9800
C32A H32A 0.9800
C32A H32B 0.9800
C32A H32C 0.9800
C33A H33A 0.9800
C33A H33B 0.9800
C33A H33C 0.9800
C31B H31D 0.9800
C31B H31E 0.9800
C31B H31F 0.9800
C32B H32D 0.9800
C32B H32E 0.9800
C32B H32F 0.9800
C33B H33D 0.9800
C33B H33E 0.9800
C33B H33F 0.9800
C16A H16A 0.9800
C16A H16B 0.9800
C16A H16C 0.9800
C17A H17A 0.9800
C17A H17B 0.9800
C17A H17C 0.9800
C18A H18A 0.9800
C18A H18B 0.9800
C18A H18C 0.9800
C16B H16D 0.9800
C16B H16E 0.9800
C16B H16F 0.9800
C17B H17D 0.9800
C17B H17E 0.9800
C17B H17F 0.9800
C18B H18D 0.9800
C18B H18E 0.9800
C18B H18F 0.9800
C19 H19A 0.9900
C19 H19B 0.9900
C4 H4A 0.9900
C4 H4B 0.9900
C3 C2 1.509(3)
C3 H3A 0.9900
C3 H3B 0.9900
C2 H2A 0.9900
C2 H2B 0.9900
C1 H1A 0.9900
C1 H1B 0.9900

loop_
_geom_hbond_atom_site_label_D
_geom_hbond_atom_site_label_H
_geom_hbond_atom_site_label_A
_geom_hbond_distance_DH
_geom_hbond_distance_HA
_geom_hbond_distance_DA
_geom_hbond_angle_DHA
O1 H1 N1 0.842(3) 1.903(11) 2.679(2) 153(2)
O2 H2 N2 0.841(3) 1.963(12) 2.718(2) 149(2)
